data_4031482
loop_
_publ_author_name
'Obanesyan, S.M.'
'Iskhakova, L.D.'
'Trunov, V.K.'

_publ_section_title
;
 The preparation and crystal structure of the compounds Cs Ln (Se O4)2 (H2
 O)4
;
_journal_name_full
;
Russian Journal of Inorganic Chemistry (= Zhurnal Neorganicheskoi Khimii)
;
_journal_page_first 501
_journal_page_last 503
_journal_volume 32
_journal_year 1987
_chemical_formula_sum 'Cs H8 Nd O12 Se2'
_chemical_name_systematic 'Cs Nd (Se O4)2 (H2 O)4'
_space_group_IT_number 14
_symmetry_space_group_name_Hall '-P 2ybc'
_symmetry_space_group_name_H-M 'P 1 21/c 1'
_cell_angle_alpha 90
_cell_angle_beta 94.76
_cell_angle_gamma 90
_cell_formula_units_Z 4
_cell_length_a 6.85
_cell_length_b 19.479
_cell_length_c 8.974
_cell_volume 1193.281
_citation_journal_id_ASTM RJICAQ
_cod_data_source_file Obanesyan_RJICAQ_1987_1506.cif
_cod_data_source_block H8Cs1Nd1O12Se2
_cod_original_formula_sum 'H8 Cs1 Nd1 O12 Se2'
_cod_database_code 4031482

loop_
_symmetry_equiv_pos_as_xyz
x,y,z
-x,y+1/2,-z+1/2
-x,-y,-z
x,-y-1/2,z-1/2

loop_
_atom_site_label
_atom_site_type_symbol
_atom_site_fract_x
_atom_site_fract_y
_atom_site_fract_z
_atom_site_occupancy
_atom_site_U_iso_or_equiv
O1 O-2 0.006 0.1184 0.208 1 0.0
O5 O-2 0.186 0.2384 0.139 1 0.0
O3 O-2 0.873 0.9905 0.241 1 0.0
Se2 Se+6 0.3836 0.27906 0.097 1 0.0
O7 O-2 0.557 0.2201 0.131 1 0.0
O4 O-2 0.657 0.0796 0.074 1 0.0
O6 O-2 0.371 0.2972 -0.083 1 0.0
O10 O-2 0.311 0.0581 0.464 1 0.0
Cs1 Cs+1 0.8671 0.27954 0.3809 1 0.0
Nd1 Nd+3 0.35682 0.12254 0.21935 1 0.0
O11 O-2 0.678 0.4991 0.325 1 0.0
Se1 Se+6 0.8134 0.06987 0.2228 1 0.0
O2 O-2 0.689 0.0989 0.356 1 0.0
O8 O-2 0.43 0.3483 0.194 1 0.0
O12 O-2 0.857 0.4002 0.155 1 0.0
O9 O-2 0.262 0.3871 0.444 1 0.0
